data_1543384
loop_
_publ_author_name
'Spasyuk, Denis M.'
'Carpenter, Stephanie H.'
'Kefalidis, Christos E.'
'Piers, Warren E.'
'Neidig, Michael L.'
'Maron, Laurent'

_publ_section_title
;
 Facile hydrogen atom transfer to iron(III) imido radical complexes
 supported by a dianionic pentadentate ligand
;
_journal_coden_ASTM CSHCCN
_journal_issue 9
_journal_name_full 'Chemical Science'
_journal_page_first 5939
_journal_page_last 5944
_journal_paper_doi 10.1039/c6sc01433j
_journal_volume 7
_journal_year 2016
_chemical_formula_moiety 'C58 H52 B4 Li2 N18 '
_chemical_formula_sum 'C58 H52 B4 Li2 N18'
_chemical_formula_weight 1058.29
_chemical_name_systematic B2Pz4Py
_space_group_crystal_system monoclinic
_space_group_IT_number 15
_space_group_name_Hall '-C 2yc'
_space_group_name_H-M_alt 'C 1 2/c 1'
_symmetry_space_group_name_Hall '-C 2yc'
_symmetry_space_group_name_H-M 'C 1 2/c 1'
_atom_sites_solution_hydrogens mixed
_audit_creation_method SHELXL-2013
_audit_update_record
;
2015-12-01 deposited with the CCDC.
2016-05-31 downloaded from the CCDC.
;
_cell_angle_alpha 90
_cell_angle_beta 102.199(6)
_cell_angle_gamma 90
_cell_formula_units_Z 4
_cell_length_a 18.1814(16)
_cell_length_b 21.881(3)
_cell_length_c 16.8907(14)
_cell_measurement_reflns_used 1344
_cell_measurement_temperature 173(2)
_cell_measurement_theta_max 66.26
_cell_measurement_theta_min 3.20
_cell_volume 6567.8(12)
_computing_cell_refinement 'Bruker SAINT'
_computing_data_collection 'Bruker APEX2'
_computing_data_reduction 'Bruker SAINT'
_computing_molecular_graphics 'Platon Ortep'
_computing_publication_material 'LinXTL v.  4.1.8'
_computing_structure_refinement 'SHELXL97 (Sheldrick, 2008)'
_computing_structure_solution 'SHELXS97 (Sheldrick, 2008)'
_diffrn_ambient_temperature 173(2)
_diffrn_measured_fraction_theta_full 0.976
_diffrn_measured_fraction_theta_max 0.987
_diffrn_measurement_device_type 'Bruker APEX-II CCD'
_diffrn_measurement_method '\f and \w scans'
_diffrn_radiation_type CuK\a
_diffrn_radiation_wavelength 1.54178
_diffrn_reflns_av_R_equivalents 0.0370
_diffrn_reflns_av_unetI/netI 0.0410
_diffrn_reflns_Laue_measured_fraction_full 0.976
_diffrn_reflns_Laue_measured_fraction_max 0.987
_diffrn_reflns_limit_h_max 21
_diffrn_reflns_limit_h_min -21
_diffrn_reflns_limit_k_max 26
_diffrn_reflns_limit_k_min -26
_diffrn_reflns_limit_l_max 19
_diffrn_reflns_limit_l_min -20
_diffrn_reflns_number 19213
_diffrn_reflns_point_group_measured_fraction_full 0.976
_diffrn_reflns_point_group_measured_fraction_max 0.987
_diffrn_reflns_theta_full 67.679
_diffrn_reflns_theta_max 67.124
_diffrn_reflns_theta_min 3.204
_exptl_absorpt_coefficient_mu 0.520
_exptl_absorpt_correction_T_max 0.911
_exptl_absorpt_correction_T_min 0.901
_exptl_absorpt_correction_type multi-scan
_exptl_absorpt_process_details 'Sadabs (Sheldrick, 1996)'
_exptl_crystal_colour Colourless
_exptl_crystal_density_diffrn 1.070
_exptl_crystal_density_method 'not measured'
_exptl_crystal_description prism
_exptl_crystal_F_000 2208
_exptl_crystal_size_max 0.20
_exptl_crystal_size_mid 0.20
_exptl_crystal_size_min 0.18
_refine_diff_density_max 0.580
_refine_diff_density_min -0.197
_refine_diff_density_rms 0.038
_refine_ls_extinction_method none
_refine_ls_goodness_of_fit_ref 0.967
_refine_ls_hydrogen_treatment mixed
_refine_ls_matrix_type full
_refine_ls_number_parameters 375
_refine_ls_number_reflns 5794
_refine_ls_number_restraints 0
_refine_ls_restrained_S_all 0.967
_refine_ls_R_factor_all 0.0722
_refine_ls_R_factor_gt 0.0513
_refine_ls_shift/su_max 0.000
_refine_ls_shift/su_mean 0.000
_refine_ls_structure_factor_coef Fsqd
_refine_ls_weighting_details 'w=1/[\s^2^(Fo^2^)+(0.0870P)^2^] where P=(Fo^2^+2Fc^2^)/3'
_refine_ls_weighting_scheme calc
_refine_ls_wR_factor_gt 0.1341
_refine_ls_wR_factor_ref 0.1453
_reflns_Friedel_coverage 0.000
_reflns_number_gt 4016
_reflns_number_total 5794
_reflns_threshold_expression 'I > 2\s(I)'
_cod_data_source_file c6sc01433j2.cif
_cod_data_source_block B2Pz4Py
_cod_depositor_comments 'Adding full bibliography for 1543379--1543384.cif.'
_cod_original_cell_volume 6567.8(11)
_cod_database_code 1543384
_shelx_space_group_comment
;
The symmetry employed for this shelxl refinement is uniquely defined
by the following loop, which should always be used as a source of
symmetry information in preference to the above space-group names.
They are only intended as comments.
;
_shelx_estimated_absorpt_t_min 0.903
_shelx_estimated_absorpt_t_max 0.912
_shelxl_version_number 2013-4

loop_
_space_group_symop_operation_xyz
'x, y, z'
'-x, y, -z+1/2'
'x+1/2, y+1/2, z'
'-x+1/2, y+1/2, -z+1/2'
'-x, -y, -z'
'x, -y, z-1/2'
'-x+1/2, -y+1/2, -z'
'x+1/2, -y+1/2, z-1/2'

loop_
_atom_site_label
_atom_site_type_symbol
_atom_site_fract_x
_atom_site_fract_y
_atom_site_fract_z
_atom_site_U_iso_or_equiv
_atom_site_adp_type
_atom_site_occupancy
_atom_site_site_symmetry_order
_atom_site_calc_flag
_atom_site_refinement_flags_posn
_atom_site_refinement_flags_adp
_atom_site_refinement_flags_occupancy
B1 B 0.31064(12) 0.01088(9) 0.19652(13) 0.0415(4) Uani 1 1 d . . .
B2 B 0.31355(12) 0.24165(9) 0.18267(13) 0.0415(4) Uani 1 1 d . . .
C1 C 0.33475(9) 0.17969(8) 0.13892(11) 0.0376(4) Uani 1 1 d . . .
C2 C 0.35359(10) 0.17614(9) 0.06374(11) 0.0440(4) Uani 1 1 d . . .
H2 H 0.3610 0.2125 0.0357 0.053 Uiso 1 1 calc R U .
C3 C 0.36155(11) 0.11984(9) 0.02959(12) 0.0483(4) Uani 1 1 d . . .
H3 H 0.3752 0.1177 -0.0216 0.058 Uiso 1 1 calc R U .
C4 C 0.34985(11) 0.06647(8) 0.06919(11) 0.0452(4) Uani 1 1 d . . .
H4 H 0.3541 0.0281 0.0443 0.054 Uiso 1 1 calc R U .
C5 C 0.33199(9) 0.06877(8) 0.14479(11) 0.0382(4) Uani 1 1 d . . .
C6 C 0.22037(11) 0.00302(8) 0.18310(12) 0.0453(4) Uani 1 1 d . . .
C7 C 0.17002(12) 0.03457(10) 0.12375(15) 0.0572(5) Uani 1 1 d . . .
H7 H 0.1891 0.0632 0.0908 0.069 Uiso 1 1 calc R U .
C8 C 0.09299(13) 0.02579(12) 0.11091(18) 0.0703(7) Uani 1 1 d . . .
H8 H 0.0604 0.0483 0.0698 0.084 Uiso 1 1 calc R U .
C9 C 0.06351(13) -0.01517(12) 0.15709(17) 0.0687(6) Uani 1 1 d . . .
H9 H 0.0106 -0.0210 0.1484 0.082 Uiso 1 1 calc R U .
C10 C 0.11138(13) -0.04794(11) 0.21641(16) 0.0643(6) Uani 1 1 d . . .
H10 H 0.0916 -0.0769 0.2483 0.077 Uiso 1 1 calc R U .
C11 C 0.18831(12) -0.03857(9) 0.22936(14) 0.0548(5) Uani 1 1 d . . .
H11 H 0.2205 -0.0610 0.2709 0.066 Uiso 1 1 calc R U .
C12 C 0.31090(12) -0.09820(9) 0.13189(12) 0.0507(5) Uani 1 1 d . . .
H12 H 0.2584 -0.1061 0.1220 0.061 Uiso 1 1 calc R U .
C13 C 0.36425(15) -0.13611(10) 0.11196(14) 0.0631(6) Uani 1 1 d . . .
H13 H 0.3569 -0.1751 0.0869 0.076 Uiso 1 1 calc R U .
C14 C 0.43111(14) -0.10473(11) 0.13664(14) 0.0634(6) Uani 1 1 d . . .
H14 H 0.4787 -0.1193 0.1300 0.076 Uiso 1 1 calc R U .
C15 C 0.31350(14) 0.04068(10) 0.34805(14) 0.0598(5) Uani 1 1 d . . .
H15 H 0.2608 0.0431 0.3452 0.072 Uiso 1 1 calc R U .
C16 C 0.36843(16) 0.05409(12) 0.41449(14) 0.0689(6) Uani 1 1 d . . .
H16 H 0.3621 0.0679 0.4660 0.083 Uiso 1 1 calc R U .
C17 C 0.43407(16) 0.04333(13) 0.39055(15) 0.0715(7) Uani 1 1 d . . .
H17 H 0.4825 0.0480 0.4247 0.086 Uiso 1 1 calc R U .
C18 C 0.22347(11) 0.25245(8) 0.16178(11) 0.0434(4) Uani 1 1 d . . .
C19 C 0.17311(11) 0.21319(8) 0.11228(12) 0.0464(4) Uani 1 1 d . . .
H19 H 0.1923 0.1790 0.0884 0.056 Uiso 1 1 calc R U .
C20 C 0.09585(12) 0.22256(10) 0.09692(14) 0.0553(5) Uani 1 1 d . . .
H20 H 0.0631 0.1948 0.0634 0.066 Uiso 1 1 calc R U .
C21 C 0.06657(12) 0.27213(11) 0.13016(15) 0.0598(5) Uani 1 1 d . . .
H21 H 0.0137 0.2784 0.1201 0.072 Uiso 1 1 calc R U .
C22 C 0.11501(13) 0.31268(11) 0.17835(16) 0.0638(6) Uani 1 1 d . . .
H22 H 0.0956 0.3473 0.2010 0.077 Uiso 1 1 calc R U .
C23 C 0.19158(12) 0.30249(9) 0.19329(14) 0.0546(5) Uani 1 1 d . . .
H23 H 0.2240 0.3307 0.2264 0.066 Uiso 1 1 calc R U .
C24 C 0.30529(16) 0.23530(12) 0.33660(15) 0.0687(6) Uani 1 1 d . . .
H24 H 0.2530 0.2427 0.3310 0.082 Uiso 1 1 calc R U .
C25 C 0.35527(19) 0.22470(15) 0.40763(16) 0.0842(8) Uani 1 1 d . . .
H25 H 0.3455 0.2234 0.4607 0.101 Uiso 1 1 calc R U .
C26 C 0.42318(16) 0.21635(12) 0.38526(14) 0.0712(7) Uani 1 1 d . . .
H26 H 0.4693 0.2082 0.4222 0.085 Uiso 1 1 calc R U .
C27 C 0.44842(12) 0.34558(9) 0.12408(13) 0.0549(5) Uani 1 1 d . . .
H27 H 0.4984 0.3573 0.1225 0.066 Uiso 1 1 calc R U .
C28 C 0.38464(14) 0.37619(9) 0.08476(14) 0.0590(5) Uani 1 1 d . . .
H28 H 0.3819 0.4118 0.0522 0.071 Uiso 1 1 calc R U .
C29 C 0.32601(12) 0.34340(9) 0.10346(13) 0.0513(5) Uani 1 1 d . . .
H29 H 0.2741 0.3524 0.0854 0.062 Uiso 1 1 calc R U .
Li2 Li 0.5000 0.2479(2) 0.2500 0.0546(11) Uani 1 2 d S T P
Li1 Li 0.5000 -0.0036(2) 0.2500 0.0552(11) Uani 1 2 d S T P
N1 N 0.32657(8) 0.12544(6) 0.17498(9) 0.0371(3) Uani 1 1 d . . .
N5 N 0.42248(11) 0.02551(9) 0.31370(12) 0.0614(5) Uani 1 1 d . . .
N3 N 0.42063(10) -0.05154(8) 0.17079(11) 0.0529(4) Uani 1 1 d . . .
N2 N 0.34546(9) -0.04798(7) 0.16785(9) 0.0429(3) Uani 1 1 d . . .
N4 N 0.34641(9) 0.02349(7) 0.28754(10) 0.0431(3) Uani 1 1 d . . .
N7 N 0.41631(10) 0.22100(9) 0.30645(11) 0.0584(5) Uani 1 1 d . . .
N9 N 0.43069(9) 0.29750(7) 0.16448(11) 0.0497(4) Uani 1 1 d . . .
N6 N 0.34249(9) 0.23345(7) 0.27578(10) 0.0460(4) Uani 1 1 d . . .
N8 N 0.35434(9) 0.29666(7) 0.15137(9) 0.0427(3) Uani 1 1 d . . .
H1N H 0.3184(12) 0.1280(9) 0.2264(14) 0.044(5) Uiso 1 1 d . . .

loop_
_atom_site_aniso_label
_atom_site_aniso_U_11
_atom_site_aniso_U_22
_atom_site_aniso_U_33
_atom_site_aniso_U_23
_atom_site_aniso_U_13
_atom_site_aniso_U_12
B1 0.0459(11) 0.0338(9) 0.0432(11) 0.0013(8) 0.0060(8) 0.0013(8)
B2 0.0482(11) 0.0323(9) 0.0413(10) 0.0004(8) 0.0032(8) -0.0026(8)
C1 0.0325(8) 0.0359(8) 0.0417(9) 0.0042(7) 0.0019(7) -0.0013(6)
C2 0.0437(9) 0.0440(9) 0.0432(10) 0.0080(8) 0.0061(7) 0.0000(7)
C3 0.0514(10) 0.0556(11) 0.0383(9) 0.0014(8) 0.0106(8) 0.0047(8)
C4 0.0484(10) 0.0419(9) 0.0439(10) -0.0042(8) 0.0068(8) 0.0048(7)
C5 0.0345(8) 0.0367(8) 0.0404(9) -0.0012(7) 0.0013(7) 0.0004(6)
C6 0.0489(10) 0.0309(8) 0.0550(11) -0.0001(8) 0.0082(8) -0.0003(7)
C7 0.0466(11) 0.0521(11) 0.0701(14) 0.0164(10) 0.0056(10) -0.0040(8)
C8 0.0472(12) 0.0700(14) 0.0867(17) 0.0208(13) -0.0020(11) -0.0016(10)
C9 0.0433(11) 0.0676(14) 0.0933(18) 0.0051(13) 0.0099(11) -0.0085(10)
C10 0.0561(12) 0.0544(12) 0.0838(16) 0.0122(11) 0.0179(11) -0.0098(10)
C11 0.0532(11) 0.0442(10) 0.0660(13) 0.0102(9) 0.0102(10) -0.0014(8)
C12 0.0627(12) 0.0391(9) 0.0461(10) -0.0035(8) 0.0021(9) -0.0030(8)
C13 0.0917(17) 0.0420(10) 0.0515(12) -0.0110(9) 0.0058(11) 0.0103(10)
C14 0.0706(14) 0.0594(13) 0.0565(12) -0.0046(10) 0.0050(11) 0.0254(11)
C15 0.0702(14) 0.0552(12) 0.0569(13) -0.0032(10) 0.0198(11) 0.0005(10)
C16 0.0954(18) 0.0688(14) 0.0440(11) -0.0062(11) 0.0186(12) -0.0100(13)
C17 0.0742(16) 0.0839(17) 0.0499(13) -0.0051(12) -0.0018(11) -0.0061(13)
C18 0.0477(10) 0.0354(8) 0.0456(10) 0.0013(7) 0.0065(8) -0.0001(7)
C19 0.0488(10) 0.0380(9) 0.0503(11) -0.0046(8) 0.0060(8) 0.0005(7)
C20 0.0475(11) 0.0498(11) 0.0642(13) -0.0033(10) 0.0022(9) -0.0037(8)
C21 0.0461(11) 0.0611(12) 0.0703(14) 0.0007(11) 0.0083(10) 0.0095(9)
C22 0.0602(13) 0.0576(12) 0.0720(15) -0.0087(11) 0.0105(11) 0.0171(10)
C23 0.0548(11) 0.0442(10) 0.0613(13) -0.0091(9) 0.0038(9) 0.0031(8)
C24 0.0796(16) 0.0724(15) 0.0571(13) 0.0062(12) 0.0211(12) 0.0089(12)
C25 0.115(2) 0.0914(19) 0.0448(13) 0.0088(13) 0.0149(14) 0.0015(17)
C26 0.0810(17) 0.0751(16) 0.0480(12) 0.0104(11) -0.0077(11) -0.0094(13)
C27 0.0560(12) 0.0487(11) 0.0582(12) -0.0001(9) 0.0081(9) -0.0138(9)
C28 0.0767(14) 0.0420(10) 0.0529(12) 0.0106(9) 0.0013(10) -0.0097(9)
C29 0.0538(11) 0.0418(9) 0.0509(11) 0.0047(8) -0.0052(9) -0.0004(8)
Li2 0.046(2) 0.054(3) 0.056(3) 0.000 -0.006(2) 0.000
Li1 0.048(3) 0.062(3) 0.052(3) 0.000 0.002(2) 0.000
N1 0.0382(7) 0.0349(7) 0.0371(8) 0.0001(6) 0.0058(6) -0.0006(6)
N5 0.0553(10) 0.0740(12) 0.0512(10) -0.0078(9) 0.0025(8) -0.0034(9)
N3 0.0483(9) 0.0474(9) 0.0593(10) -0.0065(8) 0.0028(7) 0.0093(7)
N2 0.0449(8) 0.0349(7) 0.0455(8) -0.0009(6) 0.0017(6) 0.0033(6)
N4 0.0485(8) 0.0364(7) 0.0442(8) 0.0029(6) 0.0095(7) 0.0020(6)
N7 0.0554(10) 0.0643(11) 0.0482(10) 0.0065(8) -0.0056(8) -0.0047(8)
N9 0.0434(8) 0.0430(8) 0.0588(10) 0.0025(7) 0.0021(7) -0.0044(6)
N6 0.0525(9) 0.0380(8) 0.0445(9) -0.0001(7) 0.0036(7) -0.0018(6)
N8 0.0446(8) 0.0344(7) 0.0448(8) 0.0012(6) 0.0000(6) -0.0023(6)

loop_
_atom_type_symbol
_atom_type_description
_atom_type_scat_dispersion_real
_atom_type_scat_dispersion_imag
_atom_type_scat_source
C C 0.0181 0.0091 'International Tables Vol C Tables 4.2.6.8 and 6.1.1.4'
H H 0.0000 0.0000 'International Tables Vol C Tables 4.2.6.8 and 6.1.1.4'
N N 0.0311 0.0180 'International Tables Vol C Tables 4.2.6.8 and 6.1.1.4'
Li Li 0.0008 0.0003 'International Tables Vol C Tables 4.2.6.8 and 6.1.1.4'
B B 0.0090 0.0039 'International Tables Vol C Tables 4.2.6.8 and 6.1.1.4'

loop_
_geom_angle_atom_site_label_1
_geom_angle_atom_site_label_2
_geom_angle_atom_site_label_3
_geom_angle
_geom_angle_site_symmetry_1
_geom_angle_site_symmetry_3
N2 B1 N4 109.89(15) . .
N2 B1 C6 109.61(15) . .
N4 B1 C6 110.84(16) . .
N2 B1 C5 108.50(15) . .
N4 B1 C5 107.05(15) . .
C6 B1 C5 110.89(15) . .
N6 B2 N8 110.27(15) . .
N6 B2 C18 110.30(16) . .
N8 B2 C18 110.14(15) . .
N6 B2 C1 107.46(14) . .
N8 B2 C1 108.23(16) . .
C18 B2 C1 110.38(14) . .
N1 C1 C2 115.72(16) . .
N1 C1 B2 117.76(16) . .
C2 C1 B2 126.20(16) . .
C3 C2 C1 120.07(17) . .
C3 C2 H2 120.0 . .
C1 C2 H2 120.0 . .
C2 C3 C4 120.68(18) . .
C2 C3 H3 119.7 . .
C4 C3 H3 119.7 . .
C5 C4 C3 120.35(17) . .
C5 C4 H4 119.8 . .
C3 C4 H4 119.8 . .
N1 C5 C4 115.57(16) . .
N1 C5 B1 117.73(16) . .
C4 C5 B1 126.50(16) . .
C7 C6 C11 115.83(19) . .
C7 C6 B1 122.85(18) . .
C11 C6 B1 121.27(17) . .
C8 C7 C6 122.3(2) . .
C8 C7 H7 118.8 . .
C6 C7 H7 118.8 . .
C9 C8 C7 120.4(2) . .
C9 C8 H8 119.8 . .
C7 C8 H8 119.8 . .
C8 C9 C10 119.4(2) . .
C8 C9 H9 120.3 . .
C10 C9 H9 120.3 . .
C9 C10 C11 119.9(2) . .
C9 C10 H10 120.0 . .
C11 C10 H10 120.0 . .
C10 C11 C6 122.2(2) . .
C10 C11 H11 118.9 . .
C6 C11 H11 118.9 . .
N2 C12 C13 108.5(2) . .
N2 C12 H12 125.7 . .
C13 C12 H12 125.7 . .
C12 C13 C14 104.37(19) . .
C12 C13 H13 127.8 . .
C14 C13 H13 127.8 . .
N3 C14 C13 111.6(2) . .
N3 C14 H14 124.2 . .
C13 C14 H14 124.2 . .
N4 C15 C16 108.6(2) . .
N4 C15 H15 125.7 . .
C16 C15 H15 125.7 . .
C17 C16 C15 104.7(2) . .
C17 C16 H16 127.7 . .
C15 C16 H16 127.7 . .
N5 C17 C16 111.9(2) . .
N5 C17 H17 124.0 . .
C16 C17 H17 124.0 . .
C23 C18 C19 115.97(18) . .
C23 C18 B2 120.95(17) . .
C19 C18 B2 123.08(16) . .
C20 C19 C18 122.01(18) . .
C20 C19 H19 119.0 . .
C18 C19 H19 119.0 . .
C21 C20 C19 120.17(19) . .
C21 C20 H20 119.9 . .
C19 C20 H20 119.9 . .
C20 C21 C22 119.4(2) . .
C20 C21 H21 120.3 . .
C22 C21 H21 120.3 . .
C23 C22 C21 119.7(2) . .
C23 C22 H22 120.2 . .
C21 C22 H22 120.2 . .
C22 C23 C18 122.8(2) . .
C22 C23 H23 118.6 . .
C18 C23 H23 118.6 . .
N6 C24 C25 108.5(2) . .
N6 C24 H24 125.7 . .
C25 C24 H24 125.7 . .
C24 C25 C26 104.5(2) . .
C24 C25 H25 127.7 . .
C26 C25 H25 127.7 . .
N7 C26 C25 111.6(2) . .
N7 C26 H26 124.2 . .
C25 C26 H26 124.2 . .
N9 C27 C28 111.12(19) . .
N9 C27 H27 124.4 . .
C28 C27 H27 124.4 . .
C29 C28 C27 104.43(18) . .
C29 C28 H28 127.8 . .
C27 C28 H28 127.8 . .
N8 C29 C28 108.63(19) . .
N8 C29 H29 125.7 . .
C28 C29 H29 125.7 . .
N9 Li2 N9 115.0(3) 2_655 .
N9 Li2 N7 103.54(9) 2_655 .
N9 Li2 N7 94.28(8) . .
N9 Li2 N7 94.28(8) 2_655 2_655
N9 Li2 N7 103.54(9) . 2_655
N7 Li2 N7 146.6(3) . 2_655
N3 Li1 N3 118.1(3) . 2_655
N3 Li1 N5 106.60(9) . 2_655
N3 Li1 N5 91.99(8) 2_655 2_655
N3 Li1 N5 91.99(8) . .
N3 Li1 N5 106.60(9) 2_655 .
N5 Li1 N5 143.7(3) 2_655 .
C5 N1 C1 127.55(16) . .
C5 N1 H1N 117.0(13) . .
C1 N1 H1N 115.4(13) . .
C17 N5 N4 105.5(2) . .
C17 N5 Li1 128.33(18) . .
N4 N5 Li1 125.77(14) . .
C14 N3 N2 105.61(18) . .
C14 N3 Li1 126.02(18) . .
N2 N3 Li1 124.16(14) . .
C12 N2 N3 109.88(16) . .
C12 N2 B1 129.36(17) . .
N3 N2 B1 120.51(15) . .
C15 N4 N5 109.24(18) . .
C15 N4 B1 129.71(18) . .
N5 N4 B1 120.57(16) . .
C26 N7 N6 106.0(2) . .
C26 N7 Li2 124.99(17) . .
N6 N7 Li2 122.43(15) . .
C27 N9 N8 106.08(16) . .
C27 N9 Li2 127.56(16) . .
N8 N9 Li2 124.78(14) . .
C24 N6 N7 109.28(19) . .
C24 N6 B2 130.53(19) . .
N7 N6 B2 120.18(17) . .
C29 N8 N9 109.74(16) . .
C29 N8 B2 130.06(16) . .
N9 N8 B2 119.77(15) . .

loop_
_geom_bond_atom_site_label_1
_geom_bond_atom_site_label_2
_geom_bond_distance
_geom_bond_site_symmetry_2
B1 N2 1.557(2) .
B1 N4 1.562(3) .
B1 C6 1.618(3) .
B1 C5 1.632(3) .
B2 N6 1.560(3) .
B2 N8 1.563(2) .
B2 C18 1.618(3) .
B2 C1 1.629(3) .
C1 N1 1.357(2) .
C1 C2 1.386(3) .
C2 C3 1.381(3) .
C2 H2 0.9500 .
C3 C4 1.385(3) .
C3 H3 0.9500 .
C4 C5 1.383(3) .
C4 H4 0.9500 .
C5 N1 1.352(2) .
C6 C7 1.390(3) .
C6 C11 1.404(3) .
C7 C8 1.385(3) .
C7 H7 0.9500 .
C8 C9 1.370(4) .
C8 H8 0.9500 .
C9 C10 1.381(4) .
C9 H9 0.9500 .
C10 C11 1.385(3) .
C10 H10 0.9500 .
C11 H11 0.9500 .
C12 N2 1.345(2) .
C12 C13 1.371(3) .
C12 H12 0.9500 .
C13 C14 1.381(4) .
C13 H13 0.9500 .
C14 N3 1.330(3) .
C14 H14 0.9500 .
C15 N4 1.343(3) .
C15 C16 1.367(4) .
C15 H15 0.9500 .
C16 C17 1.359(4) .
C16 H16 0.9500 .
C17 N5 1.329(3) .
C17 H17 0.9500 .
C18 C23 1.396(3) .
C18 C19 1.397(3) .
C19 C20 1.389(3) .
C19 H19 0.9500 .
C20 C21 1.379(3) .
C20 H20 0.9500 .
C21 C22 1.387(3) .
C21 H21 0.9500 .
C22 C23 1.379(3) .
C22 H22 0.9500 .
C23 H23 0.9500 .
C24 N6 1.345(3) .
C24 C25 1.363(4) .
C24 H24 0.9500 .
C25 C26 1.378(4) .
C25 H25 0.9500 .
C26 N7 1.314(3) .
C26 H26 0.9500 .
C27 N9 1.330(3) .
C27 C28 1.382(3) .
C27 H27 0.9500 .
C28 C29 1.376(3) .
C28 H28 0.9500 .
C29 N8 1.338(2) .
C29 H29 0.9500 .
Li2 N9 2.021(3) 2_655
Li2 N9 2.021(3) .
Li2 N7 2.045(2) .
Li2 N7 2.045(2) 2_655
Li1 N3 2.038(3) .
Li1 N3 2.038(3) 2_655
Li1 N5 2.047(3) 2_655
Li1 N5 2.047(3) .
N1 H1N 0.91(2) .
N5 N4 1.361(2) .
N3 N2 1.359(2) .
N7 N6 1.360(2) .
N9 N8 1.359(2) .

loop_
_geom_torsion_atom_site_label_1
_geom_torsion_atom_site_label_2
_geom_torsion_atom_site_label_3
_geom_torsion_atom_site_label_4
_geom_torsion
N6 B2 C1 N1 39.9(2)
N8 B2 C1 N1 159.00(14)
C18 B2 C1 N1 -80.40(19)
N6 B2 C1 C2 -146.84(17)
N8 B2 C1 C2 -27.8(2)
C18 B2 C1 C2 92.8(2)
N1 C1 C2 C3 1.1(2)
B2 C1 C2 C3 -172.24(17)
C1 C2 C3 C4 0.9(3)
C2 C3 C4 C5 -1.8(3)
C3 C4 C5 N1 0.5(3)
C3 C4 C5 B1 175.28(18)
N2 B1 C5 N1 -161.31(14)
N4 B1 C5 N1 -42.8(2)
C6 B1 C5 N1 78.3(2)
N2 B1 C5 C4 24.0(2)
N4 B1 C5 C4 142.58(17)
C6 B1 C5 C4 -96.4(2)
N2 B1 C6 C7 -108.7(2)
N4 B1 C6 C7 129.8(2)
C5 B1 C6 C7 11.1(3)
N2 B1 C6 C11 68.6(2)
N4 B1 C6 C11 -52.9(2)
C5 B1 C6 C11 -171.61(18)
C11 C6 C7 C8 0.1(4)
B1 C6 C7 C8 177.6(2)
C6 C7 C8 C9 -0.2(4)
C7 C8 C9 C10 -0.3(4)
C8 C9 C10 C11 0.9(4)
C9 C10 C11 C6 -0.9(4)
C7 C6 C11 C10 0.4(3)
B1 C6 C11 C10 -177.1(2)
N2 C12 C13 C14 -1.2(3)
C12 C13 C14 N3 1.0(3)
N4 C15 C16 C17 -0.7(3)
C15 C16 C17 N5 1.2(3)
N6 B2 C18 C23 60.7(2)
N8 B2 C18 C23 -61.3(2)
C1 B2 C18 C23 179.29(18)
N6 B2 C18 C19 -119.10(19)
N8 B2 C18 C19 118.95(19)
C1 B2 C18 C19 -0.5(3)
C23 C18 C19 C20 -1.5(3)
B2 C18 C19 C20 178.30(19)
C18 C19 C20 C21 0.7(3)
C19 C20 C21 C22 0.6(4)
C20 C21 C22 C23 -0.9(4)
C21 C22 C23 C18 0.0(4)
C19 C18 C23 C22 1.2(3)
B2 C18 C23 C22 -178.6(2)
N6 C24 C25 C26 -0.2(3)
C24 C25 C26 N7 -0.3(3)
N9 C27 C28 C29 -0.2(3)
C27 C28 C29 N8 0.4(3)
C4 C5 N1 C1 1.8(3)
B1 C5 N1 C1 -173.46(16)
C2 C1 N1 C5 -2.6(2)
B2 C1 N1 C5 171.34(16)
C16 C17 N5 N4 -1.2(3)
C16 C17 N5 Li1 -174.2(3)
C13 C14 N3 N2 -0.4(3)
C13 C14 N3 Li1 157.10(19)
C13 C12 N2 N3 1.1(2)
C13 C12 N2 B1 175.27(19)
C14 N3 N2 C12 -0.4(2)
Li1 N3 N2 C12 -158.4(2)
C14 N3 N2 B1 -175.22(18)
Li1 N3 N2 B1 26.7(3)
N4 B1 N2 C12 126.3(2)
C6 B1 N2 C12 4.3(3)
C5 B1 N2 C12 -117.0(2)
N4 B1 N2 N3 -60.0(2)
C6 B1 N2 N3 177.95(16)
C5 B1 N2 N3 56.7(2)
C16 C15 N4 N5 0.0(3)
C16 C15 N4 B1 -171.91(19)
C17 N5 N4 C15 0.7(3)
Li1 N5 N4 C15 173.9(2)
C17 N5 N4 B1 173.52(19)
Li1 N5 N4 B1 -13.3(3)
N2 B1 N4 C15 -136.8(2)
C6 B1 N4 C15 -15.5(3)
C5 B1 N4 C15 105.6(2)
N2 B1 N4 N5 52.1(2)
C6 B1 N4 N5 173.41(16)
C5 B1 N4 N5 -65.5(2)
C25 C26 N7 N6 0.7(3)
C25 C26 N7 Li2 152.7(3)
C28 C27 N9 N8 0.0(2)
C28 C27 N9 Li2 -166.05(19)
C25 C24 N6 N7 0.7(3)
C25 C24 N6 B2 179.3(2)
C26 N7 N6 C24 -0.9(3)
Li2 N7 N6 C24 -153.7(2)
C26 N7 N6 B2 -179.63(18)
Li2 N7 N6 B2 27.5(3)
N8 B2 N6 C24 120.4(2)
C18 B2 N6 C24 -1.4(3)
C1 B2 N6 C24 -121.8(2)
N8 B2 N6 N7 -61.1(2)
C18 B2 N6 N7 176.99(16)
C1 B2 N6 N7 56.6(2)
C28 C29 N8 N9 -0.4(2)
C28 C29 N8 B2 -172.70(19)
C27 N9 N8 C29 0.2(2)
Li2 N9 N8 C29 166.79(19)
C27 N9 N8 B2 173.45(17)
Li2 N9 N8 B2 -20.0(3)
N6 B2 N8 C29 -131.9(2)
C18 B2 N8 C29 -9.9(3)
C1 B2 N8 C29 110.8(2)
N6 B2 N8 N9 56.4(2)
C18 B2 N8 N9 178.40(15)
C1 B2 N8 N9 -60.8(2)

loop_
_platon_squeeze_void_nr
_platon_squeeze_void_average_x
_platon_squeeze_void_average_y
_platon_squeeze_void_average_z
_platon_squeeze_void_volume
_platon_squeeze_void_count_electrons
_platon_squeeze_void_content
1 -0.000 0.877 -0.250 333 82 ' '
2 0.500 0.623 0.250 333 82 ' '
3 0.500 0.377 -0.250 333 82 ' '
4 1.000 0.123 0.250 333 82 ' '
